data_7032207
loop_
_publ_author_name
'Fang, Y. N.'
'Ritter, Clemens'
'White, T. J.'

_publ_section_title
;
 Crystal chemical characteristics of ellestadite-type apatite:
 implications for toxic metal immobilization.
;
_journal_issue 42
_journal_name_full 'Dalton transactions (Cambridge, England : 2003)'
_journal_page_first 16031
_journal_page_last 16043
_journal_paper_doi 10.1039/c4dt02088j
_journal_volume 43
_journal_year 2014
_chemical_formula_sum 'Ca9.82 Cl1.64 O24 S3 Si3'
_chemical_formula_weight 1017.57
_chemical_name_common ellestadite
_chemical_name_systematic
;
ellestadite
;
_space_group_IT_number 176
_symmetry_cell_setting hexagonal
_symmetry_Int_Tables_number 176
_symmetry_space_group_name_Hall '-P 6c'
_symmetry_space_group_name_H-M 'P 63/m'
_cell_angle_alpha 90
_cell_angle_beta 90
_cell_angle_gamma 120
_cell_formula_units_Z 1
_cell_length_a 9.66912(35)
_cell_length_b 9.66912(35)
_cell_length_c 6.85317(30)
_cell_measurement_reflns_used 618
_cell_measurement_temperature 298
_cell_volume 554.88(4)
_computing_cell_refinement 'TOPAS (Bruker, 2005)'
_computing_molecular_graphics 'Diamond 3.2 (K. Brandenburg, 2011)'
_computing_publication_material 'TOPAS (Bruker, 2005)'
_computing_structure_refinement 'TOPAS (Bruker, 2005)'
_computing_structure_solution 'TOPAS (Bruker, 2005)'
_diffrn_ambient_temperature 298
_diffrn_detector 'He~3~ detector'
_diffrn_measurement_device_type 'ILL high resolution D1A diffractometer'
_diffrn_radiation_monochromator Ge
_diffrn_radiation_type neutron
_diffrn_radiation_wavelength 1.38994
_diffrn_reflns_limit_h_max 10
_diffrn_reflns_limit_h_min 0
_diffrn_reflns_limit_k_max 11
_diffrn_reflns_limit_k_min 0
_diffrn_reflns_limit_l_max 9
_diffrn_reflns_limit_l_min 0
_exptl_crystal_colour blue
_exptl_crystal_density_diffrn 3.04
_exptl_crystal_density_method 'not measured'
_exptl_crystal_F_000 219.81
_pd_char_particle_morphology plate-like
_pd_meas_2theta_range_inc 0.05
_pd_meas_2theta_range_max 150
_pd_meas_2theta_range_min 0
_pd_meas_number_of_points 3667
_pd_meas_scan_method fixed
_pd_prep_pressure 101.325
_pd_prep_temperature 1223
_pd_proc_2theta_range_max 150
_pd_proc_2theta_range_min 10
_pd_proc_info_excluded_regions '0.0 to 10 degrees unreliable due to background'
_pd_proc_ls_prof_R_factor 0.040
_pd_proc_ls_prof_wR_factor 0.052
_pd_proc_wavelength 1.38994
_pd_spec_mounting ' packed powder in vanadium can'
_pd_spec_mount_mode reflection
_pd_spec_shape cylinder
_refine_ls_goodness_of_fit_all 0.77
_refine_ls_matrix_type full
_refine_ls_number_constraints 3
_refine_ls_number_parameters 33
_refine_ls_number_restraints 1
_refine_ls_R_I_factor 0.032
_refine_ls_weighting_scheme sigma
_cod_data_source_file c4dt02088j2.cif
_cod_data_source_block Ca9.83(SiO4)3(SO4)3Cl1.65
_cod_depositor_comments 'Adding full bibliography for 7032207--7032212.cif.'
_cod_original_cell_volume 554.875(47)
_cod_database_code 7032207

loop_
_symmetry_equiv_pos_site_id
_symmetry_equiv_pos_as_xyz
1 x,y,z
2 -y,x-y,z
3 -x+y,-x,z
4 -x,-y,z+1/2
5 y,-x+y,z+1/2
6 x-y,x,z+1/2
7 -x,-y,-z
8 y,-x+y,-z
9 x-y,x,-z
10 x,y,-z+1/2
11 -y,x-y,-z+1/2
12 -x+y,-x,-z+1/2

loop_
_atom_site_label
_atom_site_type_symbol
_atom_site_symmetry_multiplicity
_atom_site_Wyckoff_symbol
_atom_site_fract_x
_atom_site_fract_y
_atom_site_fract_z
_atom_site_occupancy
_atom_site_B_iso_or_equiv
Ca1 Ca 4 f 0.3333333 0.6666667 -0.0022(10) 0.9837(81) 2.047(59)
Ca2 Ca 6 h 0.26004(70) -0.00046(82) 0.25 0.9830(53) 2.047(59)
Si1 Si 6 h 0.40307(42) 0.37287(41) 0.25 0.5 2.200(36)
S1 S 6 h 0.40307(42) 0.37287(41) 0.25 0.5 2.200(36)
O1 O 6 h 0.33619(36) 0.48802(35) 0.25 1 2.200(36)
O2 O 6 h 0.58863(39) 0.46724(52) 0.25 1 2.200(36)
O3 O 12 i 0.35383(37) 0.26655(33) 0.06546(36) 1 2.200(36)
Cl1 Cl 4 e 0 0 0.4249(10) 0.416(23) 2.047(59)

loop_
_atom_type_symbol
_atom_type_scat_length_neutron
_atom_type_scat_source
Ca 4.700 International_Tables_Vol_C
Cl 9.577 International_Tables_Vol_C
O 5.803 International_Tables_Vol_C
S 2.847 International_Tables_Vol_C
Si 4.149 International_Tables_Vol_C

loop_
_geom_angle_atom_site_label_1
_geom_angle_atom_site_label_2
_geom_angle_atom_site_label_3
_geom_angle
_geom_angle_site_symmetry_3
O1 S1 O2 110.7(2) .
O1 S1 O3 112.3(2) .
O2 S1 O3 105.7(2) .
O3 S1 O3 109.6(2) 10_555
O1 Si1 O2 110.7(2) .
O1 Si1 O3 112.3(2) .
O2 Si1 O3 105.7(2) .
O3 Si1 O3 109.6(2) 10_555

loop_
_geom_bond_atom_site_label_1
_geom_bond_atom_site_label_2
_geom_bond_distance
_geom_bond_site_symmetry_2
Ca1 O1 2.453(5) .
Ca1 O1 2.453(5) 2_665
Ca1 O1 2.453(5) 3_565
Ca1 O2 2.471(6) 4_664
Ca1 O2 2.471(6) 5_564
Ca1 O2 2.471(6) 6_554
Ca1 O3 2.793(4) 7_665
Ca1 O3 2.793(4) 8_565
Ca1 O3 2.793(4) 9_555
Ca2 O2 2.288(7) 2_655
Ca2 O3 2.597(7) .
Ca2 O3 2.331(4) 5_555
Ca2 O3 2.331(4) 8_555
Ca2 O3 2.597(7) 10_555
S1 O1 1.542(6) .
S1 O2 1.553(4) .
S1 O3 1.547(3) .
S1 O3 1.547(3) 10_555
Si1 O1 1.542(6) .
Si1 O2 1.553(4) .
Si1 O3 1.547(3) .
Si1 O3 1.547(3) 10_555
Cl1 Ca2 2.787(7) .
Cl1 Ca2 2.787(7) 2_555
Cl1 Ca2 2.787(7) 3_555
